data_7111227
loop_
_publ_author_name
'Bond, Andrew D.'

_publ_section_title
;
 C???H????? interactions in the low-temperature crystal structures of
 ??,??-unsaturated linear hydrocarbonsElectronic supplementary (ESI)
 information available: experimental details of crystal growth for 1???4,
 lattice-energy calculations for 1???4 and the n-alkanes, and definition
 and determination of the planar packing densities. See
 http://www.rsc.org/suppdata/cc/b2/b204261d/
;
_journal_issue 16
_journal_name_full 'Chemical Communications'
_journal_page_first 1664
_journal_paper_doi 10.1039/b204261d
_journal_year 2002
_chemical_formula_moiety 'C8 H10'
_chemical_formula_sum 'C8 H10'
_chemical_formula_weight 106.16
_chemical_name_common 1,7-octadyine
_chemical_name_systematic 1,7-octadiyne
_space_group_IT_number 61
_symmetry_cell_setting orthorhombic
_symmetry_space_group_name_Hall '-P 2ac 2ab'
_symmetry_space_group_name_H-M 'P b c a'
_atom_sites_solution_hydrogens difmap
_atom_sites_solution_primary direct
_atom_sites_solution_secondary difmap
_cell_angle_alpha 90.00
_cell_angle_beta 90.00
_cell_angle_gamma 90.00
_cell_formula_units_Z 4
_cell_length_a 7.0594(2)
_cell_length_b 5.9531(2)
_cell_length_c 16.7430(6)
_cell_measurement_reflns_used 16085
_cell_measurement_temperature 150(2)
_cell_measurement_theta_max 24.94
_cell_measurement_theta_min 1.00
_cell_volume 703.63(4)
_computing_cell_refinement 'HKL Scalepack (Otwinowski & Minor 1997)'
_computing_data_collection 'Collect (Nonius B.V. 1998)'
_computing_data_reduction
;
HKL Denzo and Scalepack (Otwinowski & Minor 1997)
;
_computing_publication_material 'SHELXL-97 (Sheldrick 1997)'
_computing_structure_refinement 'SHELXL-97 (Sheldrick 1997)'
_computing_structure_solution 'SIR-92 (Altomare et al. 1994)'
_diffrn_ambient_temperature 150(2)
_diffrn_measured_fraction_theta_full 0.993
_diffrn_measured_fraction_theta_max 0.993
_diffrn_measurement_device_type 'Nonius KappaCCD'
_diffrn_measurement_method 'Thin slice \w and \f scans'
_diffrn_radiation_source 'fine-focus sealed tube'
_diffrn_radiation_type MoK\a
_diffrn_radiation_wavelength 0.7107
_diffrn_reflns_av_R_equivalents 0.0105
_diffrn_reflns_av_sigmaI/netI 0.0161
_diffrn_reflns_limit_h_max 8
_diffrn_reflns_limit_h_min 0
_diffrn_reflns_limit_k_max 7
_diffrn_reflns_limit_k_min 0
_diffrn_reflns_limit_l_max 19
_diffrn_reflns_limit_l_min -19
_diffrn_reflns_number 1086
_diffrn_reflns_theta_full 24.94
_diffrn_reflns_theta_max 24.94
_diffrn_reflns_theta_min 3.78
_diffrn_standards_number 0
_exptl_absorpt_coefficient_mu 0.056
_exptl_absorpt_correction_type none
_exptl_crystal_colour colourless
_exptl_crystal_density_diffrn 1.002
_exptl_crystal_density_method 'not measured'
_exptl_crystal_description cylinder
_exptl_crystal_F_000 232
_exptl_crystal_size_length 0.35
_exptl_crystal_size_rad 0.15
_refine_diff_density_max 0.129
_refine_diff_density_min -0.114
_refine_diff_density_rms 0.023
_refine_ls_extinction_method none
_refine_ls_goodness_of_fit_ref 1.138
_refine_ls_hydrogen_treatment refall
_refine_ls_matrix_type full
_refine_ls_number_parameters 57
_refine_ls_number_reflns 609
_refine_ls_number_restraints 0
_refine_ls_restrained_S_all 1.138
_refine_ls_R_factor_all 0.0367
_refine_ls_R_factor_gt 0.0325
_refine_ls_shift/su_max 0.000
_refine_ls_shift/su_mean 0.000
_refine_ls_structure_factor_coef Fsqd
_refine_ls_weighting_details 'calc w=1/[\s^2^(Fo^2^)+(0.0518P)^2^+0.0772P] where P=(Fo^2^+2Fc^2^)/3'
_refine_ls_weighting_scheme calc
_refine_ls_wR_factor_gt 0.0914
_refine_ls_wR_factor_ref 0.0947
_reflns_number_gt 543
_reflns_number_total 609
_reflns_threshold_expression >2\s(I)
_cod_data_source_file b204261dsup1.cif
_cod_data_source_block 3
_cod_original_sg_symbol_H-M Pbca
_cod_database_code 7111227

loop_
_symmetry_equiv_pos_as_xyz
'x, y, z'
'x+1/2, -y+1/2, -z'
'-x, y+1/2, -z+1/2'
'-x+1/2, -y, z+1/2'
'-x, -y, -z'
'-x-1/2, y-1/2, z'
'x, -y-1/2, z-1/2'
'x-1/2, y, -z-1/2'

loop_
_atom_site_label
_atom_site_type_symbol
_atom_site_fract_x
_atom_site_fract_y
_atom_site_fract_z
_atom_site_U_iso_or_equiv
_atom_site_adp_type
_atom_site_occupancy
_atom_site_symmetry_multiplicity
_atom_site_calc_flag
C1 C 0.57613(18) 0.49194(19) 0.18004(6) 0.0447(4) Uani 1 1 d
H1 H 0.622(2) 0.622(2) 0.2062(9) 0.063(4) Uiso 1 1 d
C2 C 0.51860(14) 0.32995(18) 0.14675(6) 0.0368(3) Uani 1 1 d
C3 C 0.45108(15) 0.12957(19) 0.10479(6) 0.0376(4) Uani 1 1 d
H3A H 0.3159(19) 0.1365(18) 0.1006(6) 0.044(3) Uiso 1 1 d
H3B H 0.4823(17) -0.008(2) 0.1367(7) 0.043(3) Uiso 1 1 d
C4 C 0.53734(13) 0.10321(18) 0.02150(6) 0.0351(3) Uani 1 1 d
H4A H 0.5070(15) 0.239(2) -0.0110(7) 0.044(3) Uiso 1 1 d
H4B H 0.6749(19) 0.0917(18) 0.0264(6) 0.042(3) Uiso 1 1 d

loop_
_atom_site_aniso_label
_atom_site_aniso_U_11
_atom_site_aniso_U_22
_atom_site_aniso_U_33
_atom_site_aniso_U_23
_atom_site_aniso_U_13
_atom_site_aniso_U_12
C1 0.0559(7) 0.0377(7) 0.0404(6) -0.0009(5) 0.0039(5) -0.0004(5)
C2 0.0399(6) 0.0375(6) 0.0331(5) 0.0045(4) 0.0031(4) 0.0034(4)
C3 0.0393(7) 0.0372(7) 0.0363(6) 0.0017(4) 0.0004(4) -0.0038(4)
C4 0.0335(6) 0.0365(7) 0.0353(6) 0.0020(5) -0.0008(4) -0.0023(4)

loop_
_atom_type_symbol
_atom_type_description
_atom_type_scat_dispersion_real
_atom_type_scat_dispersion_imag
_atom_type_scat_source
C C 0.0033 0.0016 'International Tables Vol C Tables 4.2.6.8 and 6.1.1.4'
H H 0.0000 0.0000 'International Tables Vol C Tables 4.2.6.8 and 6.1.1.4'

loop_
_geom_angle_atom_site_label_1
_geom_angle_atom_site_label_2
_geom_angle_atom_site_label_3
_geom_angle
_geom_angle_site_symmetry_1
C2 C1 H1 179.4(9) .
C1 C2 C3 178.88(11) .
C2 C3 C4 113.04(8) .
C2 C3 H3A 109.0(7) .
C4 C3 H3A 109.5(7) .
C2 C3 H3B 109.7(7) .
C4 C3 H3B 108.4(7) .
H3A C3 H3B 107.1(9) .
C4 C4 C3 112.15(10) 5_655
C4 C4 H4A 108.8(7) 5_655
C3 C4 H4A 109.2(7) .
C4 C4 H4B 109.2(6) 5_655
C3 C4 H4B 109.0(6) .
H4A C4 H4B 108.4(9) .

loop_
_geom_bond_atom_site_label_1
_geom_bond_atom_site_label_2
_geom_bond_distance
_geom_bond_site_symmetry_2
C1 C2 1.186(2) .
C1 H1 0.95(2) .
C2 C3 1.464(2) .
C3 C4 1.530(1) .
C3 H3A 0.96(1) .
C3 H3B 1.00(1) .
C4 C4 1.519(2) 5_655
C4 H4A 1.00(1) .
C4 H4B 0.98(1) .

loop_
_geom_torsion_atom_site_label_1
_geom_torsion_atom_site_label_2
_geom_torsion_atom_site_label_3
_geom_torsion_atom_site_label_4
_geom_torsion
_geom_torsion_site_symmetry_4
C2 C3 C4 C4 -178.95(10) 5_655
